data_1517697
loop_
_publ_author_name
'Hui Chen'
'Bao-Xi Miao'
'Li-Fang Zhang'
'Guo-Ling Li'
'Zhong-Hai Ni'

_publ_section_title
;
 Syntheses, crystal structures, and magnetic properties of a series of
 cyanide-bridged trinuclear chromate(III)-nickel(II)-chromate(III)
 complexes based on dicyanidechromate(III) building blocks
;
_journal_name_full
;
Inorganica Chimica Acta
;
_journal_page_first 34
_journal_page_last 39
_journal_volume 404
_journal_year 2013
_chemical_formula_moiety 'C50 H48 Cr2 N16 Ni O4, 2(H2 O)'
_chemical_formula_sum 'C50 H52 Cr2 N16 Ni O6'
_chemical_formula_weight 1135.79
_space_group_IT_number 14
_symmetry_cell_setting monoclinic
_symmetry_space_group_name_Hall '-P 2ybc'
_symmetry_space_group_name_H-M 'P 1 21/c 1'
_atom_sites_solution_hydrogens geom
_atom_sites_solution_primary direct
_atom_sites_solution_secondary difmap
_cell_angle_alpha 90.00
_cell_angle_beta 95.96(3)
_cell_angle_gamma 90.00
_cell_formula_units_Z 2
_cell_length_a 14.443(3)
_cell_length_b 14.416(3)
_cell_length_c 13.379(3)
_cell_measurement_reflns_used 2110
_cell_measurement_temperature 123(2)
_cell_measurement_theta_max 26.35
_cell_measurement_theta_min 3.01
_cell_volume 2770.6(10)
_computing_cell_refinement 'SAINT-Plus (Bruker, 2001)'
_computing_data_collection 'APEX2 (Bruker, 2004)'
_computing_data_reduction SAINT-Plus
_computing_molecular_graphics 'XP (Sheldrick, 1998)'
_computing_publication_material XP
_computing_structure_refinement 'SHELXL-97 (Sheldrick, 2008)'
_computing_structure_solution 'SHELXS-97 (Sheldrick, 2008)'
_diffrn_ambient_temperature 123(2)
_diffrn_measured_fraction_theta_full 0.974
_diffrn_measured_fraction_theta_max 0.974
_diffrn_measurement_device_type 'Bruker APEX II CCD area-detector'
_diffrn_measurement_method '\w scans'
_diffrn_radiation_monochromator graphite
_diffrn_radiation_source 'fine-focus sealed tube'
_diffrn_radiation_type MoK\a
_diffrn_radiation_wavelength 0.71073
_diffrn_reflns_av_R_equivalents 0.0393
_diffrn_reflns_av_sigmaI/netI 0.0316
_diffrn_reflns_limit_h_max 16
_diffrn_reflns_limit_h_min -17
_diffrn_reflns_limit_k_max 17
_diffrn_reflns_limit_k_min -16
_diffrn_reflns_limit_l_max 15
_diffrn_reflns_limit_l_min -15
_diffrn_reflns_number 18211
_diffrn_reflns_theta_full 25.10
_diffrn_reflns_theta_max 25.10
_diffrn_reflns_theta_min 2.83
_diffrn_standards_decay_% 0
_diffrn_standards_interval_count 0
_diffrn_standards_interval_time 0
_diffrn_standards_number 0
_exptl_absorpt_coefficient_mu 0.783
_exptl_absorpt_correction_T_max 0.943
_exptl_absorpt_correction_T_min 0.911
_exptl_absorpt_correction_type multi-scan
_exptl_absorpt_process_details '(SADABS; Sheldrick, 2003)'
_exptl_crystal_colour red
_exptl_crystal_density_diffrn 1.361
_exptl_crystal_density_method 'not measured'
_exptl_crystal_description block
_exptl_crystal_F_000 1176
_exptl_crystal_size_max 0.12
_exptl_crystal_size_mid 0.10
_exptl_crystal_size_min 0.09
_refine_diff_density_max 0.501
_refine_diff_density_min -0.300
_refine_diff_density_rms 0.053
_refine_ls_extinction_method none
_refine_ls_goodness_of_fit_ref 1.071
_refine_ls_hydrogen_treatment noref
_refine_ls_matrix_type full
_refine_ls_number_parameters 340
_refine_ls_number_reflns 4802
_refine_ls_number_restraints 0
_refine_ls_restrained_S_all 1.071
_refine_ls_R_factor_all 0.0383
_refine_ls_R_factor_gt 0.0350
_refine_ls_shift/su_max 0.000
_refine_ls_shift/su_mean 0.000
_refine_ls_structure_factor_coef Fsqd
_refine_ls_weighting_details 'calc w=1/[\s^2^(Fo^2^)+(0.0324P)^2^+2.3274P] where P=(Fo^2^+2Fc^2^)/3'
_refine_ls_weighting_scheme calc
_refine_ls_wR_factor_gt 0.0816
_refine_ls_wR_factor_ref 0.0834
_reflns_number_gt 4501
_reflns_number_total 4802
_reflns_threshold_expression >2sigma(I)
_cod_data_source_file ICA-2013-404-34-39-1.cif
_cod_data_source_block bpb
_cod_original_sg_symbol_H-M P2(1)/c
_cod_database_code 1517697

loop_
_symmetry_equiv_pos_as_xyz
'x, y, z'
'-x, y+1/2, -z+1/2'
'-x, -y, -z'
'x, -y-1/2, z-1/2'

loop_
_atom_site_label
_atom_site_type_symbol
_atom_site_fract_x
_atom_site_fract_y
_atom_site_fract_z
_atom_site_U_iso_or_equiv
_atom_site_adp_type
_atom_site_occupancy
_atom_site_symmetry_multiplicity
_atom_site_calc_flag
_atom_site_refinement_flags
Ni1 Ni 1.0000 0.5000 0.0000 0.01370(10) Uani 1 2 d S
Cr1 Cr 0.67764(2) 0.44448(2) 0.14257(2) 0.01570(10) Uani 1 1 d .
N1 N 0.87030(12) 0.45520(13) 0.04123(13) 0.0217(4) Uani 1 1 d .
N2 N 0.47537(14) 0.45127(17) 0.22638(16) 0.0396(5) Uani 1 1 d .
N3 N 0.66218(12) 0.58898(13) 0.08625(13) 0.0225(4) Uani 1 1 d .
N4 N 0.73758(12) 0.52019(13) 0.25802(13) 0.0196(4) Uani 1 1 d .
N5 N 0.71773(11) 0.33154(12) 0.23118(13) 0.0193(4) Uani 1 1 d .
N6 N 0.63063(12) 0.32549(13) 0.04944(13) 0.0218(4) Uani 1 1 d .
N7 N 0.98162(12) 0.64332(12) 0.05344(12) 0.0183(4) Uani 1 1 d .
H7 H 1.0376 0.6722 0.0525 0.022 Uiso 1 1 calc R
N8 N 1.06465(12) 0.44711(12) 0.13588(12) 0.0187(4) Uani 1 1 d .
H8 H 1.1255 0.4646 0.1400 0.022 Uiso 1 1 calc R
C1 C 0.80043(13) 0.44390(14) 0.07364(14) 0.0148(4) Uani 1 1 d .
C2 C 0.54749(14) 0.45155(16) 0.19489(16) 0.0219(5) Uani 1 1 d .
C3 C 0.63111(15) 0.61861(17) -0.00699(17) 0.0282(5) Uani 1 1 d .
H3 H 0.6068 0.5753 -0.0541 0.034 Uiso 1 1 calc R
C4 C 0.63419(17) 0.71698(18) -0.03715(19) 0.0356(6) Uani 1 1 d .
H4 H 0.6127 0.7335 -0.1027 0.043 Uiso 1 1 calc R
C5 C 0.66930(17) 0.78760(18) 0.0316(2) 0.0358(6) Uani 1 1 d .
H5 H 0.6708 0.8496 0.0128 0.043 Uiso 1 1 calc R
C6 C 0.70099(16) 0.75850(17) 0.12815(19) 0.0299(5) Uani 1 1 d .
H6 H 0.7244 0.8012 0.1764 0.036 Uiso 1 1 calc R
C7 C 0.69710(14) 0.65862(16) 0.15322(17) 0.0232(5) Uani 1 1 d .
C8 C 0.73776(14) 0.62047(16) 0.25478(16) 0.0223(5) Uani 1 1 d .
C9 C 0.77643(14) 0.46184(16) 0.33936(16) 0.0221(5) Uani 1 1 d .
C10 C 0.82263(17) 0.49775(18) 0.42908(18) 0.0329(6) Uani 1 1 d .
H10 H 0.8305 0.5612 0.4396 0.039 Uiso 1 1 calc R
C11 C 0.85659(19) 0.4311(2) 0.50284(19) 0.0434(7) Uani 1 1 d .
H11 H 0.8876 0.4527 0.5627 0.052 Uiso 1 1 calc R
C12 C 0.84545(18) 0.33009(19) 0.48978(18) 0.0375(6) Uani 1 1 d .
H12 H 0.8683 0.2906 0.5415 0.045 Uiso 1 1 calc R
C13 C 0.80108(16) 0.29239(17) 0.40073(17) 0.0281(5) Uani 1 1 d .
H13 H 0.7944 0.2287 0.3914 0.034 Uiso 1 1 calc R
C14 C 0.76647(14) 0.35793(16) 0.32458(15) 0.0215(5) Uani 1 1 d .
C15 C 0.69940(16) 0.23902(16) 0.19908(17) 0.0255(5) Uani 1 1 d .
C16 C 0.64665(15) 0.23660(16) 0.09615(17) 0.0245(5) Uani 1 1 d .
C17 C 0.61821(17) 0.14760(18) 0.04998(19) 0.0325(6) Uani 1 1 d .
H17 H 0.6294 0.0920 0.0845 0.039 Uiso 1 1 calc R
C18 C 0.57423(17) 0.14923(19) -0.04643(19) 0.0362(6) Uani 1 1 d .
H18 H 0.5544 0.0948 -0.0792 0.043 Uiso 1 1 calc R
C19 C 0.55988(16) 0.23908(19) -0.09525(18) 0.0330(6) Uani 1 1 d .
H19 H 0.5312 0.2412 -0.1608 0.040 Uiso 1 1 calc R
C20 C 0.58883(15) 0.32603(18) -0.04519(16) 0.0279(5) Uani 1 1 d .
H20 H 0.5783 0.3820 -0.0790 0.034 Uiso 1 1 calc R
C21 C 0.91469(15) 0.69216(16) -0.02252(16) 0.0238(5) Uani 1 1 d .
H21A H 0.9211 0.7588 -0.0148 0.029 Uiso 1 1 calc R
H21B H 0.8512 0.6752 -0.0130 0.029 Uiso 1 1 calc R
C22 C 0.95622(15) 0.65079(16) 0.15731(15) 0.0236(5) Uani 1 1 d .
H22A H 0.8941 0.6259 0.1600 0.028 Uiso 1 1 calc R
H22B H 0.9552 0.7157 0.1764 0.028 Uiso 1 1 calc R
C23 C 1.02546(16) 0.59775(16) 0.23325(15) 0.0257(5) Uani 1 1 d .
H23A H 1.0125 0.6152 0.3004 0.031 Uiso 1 1 calc R
H23B H 1.0877 0.6195 0.2247 0.031 Uiso 1 1 calc R
C24 C 1.02613(16) 0.48409(16) 0.22725(15) 0.0241(5) Uani 1 1 d .
H24A H 1.0628 0.4600 0.2865 0.029 Uiso 1 1 calc R
H24B H 0.9629 0.4616 0.2282 0.029 Uiso 1 1 calc R
C25 C 1.06273(16) 0.33722(15) 0.12753(16) 0.0238(5) Uani 1 1 d .
H25A H 1.1081 0.3107 0.1781 0.029 Uiso 1 1 calc R
H25B H 1.0017 0.3143 0.1393 0.029 Uiso 1 1 calc R
O1 O 0.76812(12) 0.67997(12) 0.32044(12) 0.0334(4) Uani 1 1 d .
O2 O 0.72241(14) 0.15994(12) 0.24358(14) 0.0438(5) Uani 1 1 d .
O1W O 0.73302(12) 0.96023(12) 0.27187(15) 0.0417(5) Uani 1 1 d .
H1WA H 0.7284 1.0185 0.2633 0.063 Uiso 1 1 d R
H1WB H 0.6764 0.9477 0.2783 0.063 Uiso 1 1 d R

loop_
_atom_site_aniso_label
_atom_site_aniso_U_11
_atom_site_aniso_U_22
_atom_site_aniso_U_33
_atom_site_aniso_U_23
_atom_site_aniso_U_13
_atom_site_aniso_U_12
Ni1 0.01093(18) 0.0205(2) 0.01009(18) 0.00050(14) 0.00300(13) 0.00085(14)
Cr1 0.01120(17) 0.0230(2) 0.01330(17) -0.00206(13) 0.00325(12) -0.00194(13)
N1 0.0203(10) 0.0284(10) 0.0163(9) 0.0001(7) 0.0021(7) -0.0006(8)
N2 0.0259(12) 0.0617(16) 0.0315(12) 0.0040(10) 0.0040(9) 0.0049(10)
N3 0.0160(9) 0.0305(10) 0.0222(9) -0.0011(8) 0.0072(7) 0.0007(8)
N4 0.0147(9) 0.0278(10) 0.0168(9) -0.0053(7) 0.0041(7) -0.0016(7)
N5 0.0138(8) 0.0273(10) 0.0172(9) 0.0003(7) 0.0038(7) 0.0001(7)
N6 0.0123(8) 0.0345(11) 0.0192(9) -0.0065(8) 0.0049(7) -0.0037(8)
N7 0.0148(8) 0.0248(10) 0.0155(9) -0.0009(7) 0.0026(7) 0.0011(7)
N8 0.0139(8) 0.0283(10) 0.0139(8) 0.0006(7) 0.0011(7) 0.0005(7)
C1 0.0110(10) 0.0209(11) 0.0129(9) -0.0024(8) 0.0035(8) -0.0014(8)
C2 0.0131(10) 0.0327(13) 0.0196(11) -0.0035(9) 0.0006(8) 0.0002(9)
C3 0.0224(11) 0.0384(14) 0.0244(12) 0.0032(10) 0.0045(9) 0.0027(10)
C4 0.0277(13) 0.0467(16) 0.0335(14) 0.0165(12) 0.0088(11) 0.0067(11)
C5 0.0267(13) 0.0289(13) 0.0545(17) 0.0138(12) 0.0172(12) 0.0048(11)
C6 0.0227(12) 0.0274(13) 0.0411(14) -0.0013(10) 0.0098(10) 0.0012(10)
C7 0.0146(10) 0.0278(12) 0.0289(12) -0.0029(9) 0.0102(9) 0.0016(9)
C8 0.0146(10) 0.0296(12) 0.0240(11) -0.0063(9) 0.0075(8) -0.0013(9)
C9 0.0119(10) 0.0360(13) 0.0186(11) -0.0028(9) 0.0033(8) 0.0028(9)
C10 0.0309(13) 0.0407(15) 0.0257(12) -0.0110(11) -0.0036(10) 0.0020(11)
C11 0.0409(15) 0.0630(19) 0.0232(13) -0.0088(12) -0.0122(11) 0.0111(14)
C12 0.0351(14) 0.0550(17) 0.0211(12) 0.0037(11) -0.0028(10) 0.0178(12)
C13 0.0249(12) 0.0363(14) 0.0235(12) 0.0011(10) 0.0050(9) 0.0080(10)
C14 0.0134(10) 0.0349(13) 0.0167(10) -0.0019(9) 0.0040(8) 0.0033(9)
C15 0.0245(11) 0.0275(13) 0.0252(12) -0.0009(9) 0.0065(9) -0.0005(10)
C16 0.0195(11) 0.0290(13) 0.0261(12) -0.0045(9) 0.0070(9) -0.0043(9)
C17 0.0312(13) 0.0316(13) 0.0354(14) -0.0093(11) 0.0065(11) -0.0068(11)
C18 0.0276(13) 0.0439(16) 0.0380(14) -0.0212(12) 0.0070(11) -0.0119(11)
C19 0.0198(11) 0.0575(17) 0.0218(12) -0.0158(11) 0.0020(9) -0.0033(11)
C20 0.0176(11) 0.0460(15) 0.0206(11) -0.0054(10) 0.0038(9) 0.0000(10)
C21 0.0242(11) 0.0242(12) 0.0229(11) -0.0007(9) 0.0027(9) 0.0084(9)
C22 0.0242(11) 0.0286(12) 0.0188(11) -0.0063(9) 0.0054(9) 0.0040(9)
C23 0.0261(12) 0.0385(14) 0.0128(10) -0.0058(9) 0.0027(9) -0.0003(10)
C24 0.0243(11) 0.0381(14) 0.0099(10) 0.0014(9) 0.0023(8) 0.0004(10)
C25 0.0251(11) 0.0276(12) 0.0185(11) 0.0065(9) 0.0014(9) 0.0032(9)
O1 0.0365(10) 0.0331(9) 0.0306(9) -0.0140(7) 0.0038(7) -0.0054(8)
O2 0.0637(13) 0.0281(10) 0.0372(10) 0.0038(8) -0.0052(9) 0.0003(9)
O1W 0.0266(9) 0.0303(10) 0.0680(14) 0.0031(9) 0.0032(9) 0.0002(8)

loop_
_atom_type_symbol
_atom_type_description
_atom_type_scat_dispersion_real
_atom_type_scat_dispersion_imag
_atom_type_scat_source
C C 0.0033 0.0016 'International Tables Vol C Tables 4.2.6.8 and 6.1.1.4'
H H 0.0000 0.0000 'International Tables Vol C Tables 4.2.6.8 and 6.1.1.4'
Cr Cr 0.3209 0.6236 'International Tables Vol C Tables 4.2.6.8 and 6.1.1.4'
N N 0.0061 0.0033 'International Tables Vol C Tables 4.2.6.8 and 6.1.1.4'
Ni Ni 0.3393 1.1124 'International Tables Vol C Tables 4.2.6.8 and 6.1.1.4'
O O 0.0106 0.0060 'International Tables Vol C Tables 4.2.6.8 and 6.1.1.4'

loop_
_geom_angle_atom_site_label_1
_geom_angle_atom_site_label_2
_geom_angle_atom_site_label_3
_geom_angle
_geom_angle_site_symmetry_1
_geom_angle_site_symmetry_3
N8 Ni1 N8 180.00(9) . 3_765
N8 Ni1 N1 90.60(7) . 3_765
N8 Ni1 N1 89.40(7) 3_765 3_765
N8 Ni1 N1 89.40(7) . .
N8 Ni1 N1 90.60(7) 3_765 .
N1 Ni1 N1 180.00(9) 3_765 .
N8 Ni1 N7 96.71(6) . .
N8 Ni1 N7 83.29(6) 3_765 .
N1 Ni1 N7 86.46(7) 3_765 .
N1 Ni1 N7 93.54(7) . .
N8 Ni1 N7 83.29(6) . 3_765
N8 Ni1 N7 96.71(6) 3_765 3_765
N1 Ni1 N7 93.54(7) 3_765 3_765
N1 Ni1 N7 86.46(7) . 3_765
N7 Ni1 N7 180.0 . 3_765
N4 Cr1 N5 85.07(7) . .
N4 Cr1 C2 92.69(8) . .
N5 Cr1 C2 93.15(8) . .
N4 Cr1 C1 91.37(7) . .
N5 Cr1 C1 92.88(7) . .
C2 Cr1 C1 173.00(8) . .
N4 Cr1 N6 161.16(7) . .
N5 Cr1 N6 76.12(7) . .
C2 Cr1 N6 89.55(8) . .
C1 Cr1 N6 88.45(7) . .
N4 Cr1 N3 76.79(7) . .
N5 Cr1 N3 161.68(7) . .
C2 Cr1 N3 90.33(8) . .
C1 Cr1 N3 85.05(7) . .
N6 Cr1 N3 121.93(7) . .
C1 N1 Ni1 168.49(17) . .
C3 N3 C7 115.2(2) . .
C3 N3 Cr1 128.52(16) . .
C7 N3 Cr1 115.97(14) . .
C9 N4 C8 127.15(17) . .
C9 N4 Cr1 111.44(14) . .
C8 N4 Cr1 121.41(13) . .
C15 N5 C14 125.33(18) . .
C15 N5 Cr1 122.44(14) . .
C14 N5 Cr1 112.22(14) . .
C20 N6 C16 116.86(19) . .
C20 N6 Cr1 127.91(16) . .
C16 N6 Cr1 115.23(14) . .
C22 N7 C21 113.38(16) . .
C22 N7 Ni1 114.96(13) . .
C21 N7 Ni1 108.03(12) . .
C22 N7 H7 106.6 . .
C21 N7 H7 106.6 . .
Ni1 N7 H7 106.6 . .
C24 N8 C25 114.12(16) . .
C24 N8 Ni1 114.16(13) . .
C25 N8 Ni1 107.37(11) . .
C24 N8 H8 106.9 . .
C25 N8 H8 106.9 . .
Ni1 N8 H8 106.9 . .
N1 C1 Cr1 170.77(18) . .
N2 C2 Cr1 176.6(2) . .
N3 C3 C4 122.7(2) . .
N3 C3 H3 118.7 . .
C4 C3 H3 118.7 . .
C5 C4 C3 121.8(2) . .
C5 C4 H4 119.1 . .
C3 C4 H4 119.1 . .
C6 C5 C4 116.4(2) . .
C6 C5 H5 121.8 . .
C4 C5 H5 121.8 . .
C5 C6 C7 119.2(2) . .
C5 C6 H6 120.4 . .
C7 C6 H6 120.4 . .
N3 C7 C6 124.8(2) . .
N3 C7 C8 112.97(19) . .
C6 C7 C8 122.1(2) . .
O1 C8 N4 130.9(2) . .
O1 C8 C7 116.4(2) . .
N4 C8 C7 112.66(17) . .
C10 C9 N4 122.7(2) . .
C10 C9 C14 120.3(2) . .
N4 C9 C14 116.99(17) . .
C9 C10 C11 116.1(2) . .
C9 C10 H10 122.0 . .
C11 C10 H10 122.0 . .
C10 C11 C12 123.9(2) . .
C10 C11 H11 118.0 . .
C12 C11 H11 118.0 . .
C13 C12 C11 121.2(2) . .
C13 C12 H12 119.4 . .
C11 C12 H12 119.4 . .
C12 C13 C14 116.2(2) . .
C12 C13 H13 121.9 . .
C14 C13 H13 121.9 . .
N5 C14 C13 123.4(2) . .
N5 C14 C9 114.26(18) . .
C13 C14 C9 122.32(19) . .
O2 C15 N5 130.5(2) . .
O2 C15 C16 118.4(2) . .
N5 C15 C16 111.12(19) . .
N6 C16 C17 125.0(2) . .
N6 C16 C15 114.96(18) . .
C17 C16 C15 120.0(2) . .
C18 C17 C16 117.5(2) . .
C18 C17 H17 121.2 . .
C16 C17 H17 121.2 . .
C17 C18 C19 117.8(2) . .
C17 C18 H18 121.1 . .
C19 C18 H18 121.1 . .
C18 C19 C20 122.5(2) . .
C18 C19 H19 118.8 . .
C20 C19 H19 118.8 . .
N6 C20 C19 120.4(2) . .
N6 C20 H20 119.8 . .
C19 C20 H20 119.8 . .
N7 C21 C25 107.87(16) . 3_765
N7 C21 H21A 110.1 . .
C25 C21 H21A 110.1 3_765 .
N7 C21 H21B 110.1 . .
C25 C21 H21B 110.1 3_765 .
H21A C21 H21B 108.4 . .
N7 C22 C23 111.96(17) . .
N7 C22 H22A 109.2 . .
C23 C22 H22A 109.2 . .
N7 C22 H22B 109.2 . .
C23 C22 H22B 109.2 . .
H22A C22 H22B 107.9 . .
C22 C23 C24 117.84(17) . .
C22 C23 H23A 107.8 . .
C24 C23 H23A 107.8 . .
C22 C23 H23B 107.8 . .
C24 C23 H23B 107.8 . .
H23A C23 H23B 107.2 . .
N8 C24 C23 113.66(16) . .
N8 C24 H24A 108.8 . .
C23 C24 H24A 108.8 . .
N8 C24 H24B 108.8 . .
C23 C24 H24B 108.8 . .
H24A C24 H24B 107.7 . .
C21 C25 N8 109.63(16) 3_765 .
C21 C25 H25A 109.7 3_765 .
N8 C25 H25A 109.7 . .
C21 C25 H25B 109.7 3_765 .
N8 C25 H25B 109.7 . .
H25A C25 H25B 108.2 . .
H1WA O1W H1WB 99.2 . .

loop_
_geom_bond_atom_site_label_1
_geom_bond_atom_site_label_2
_geom_bond_distance
_geom_bond_site_symmetry_2
Ni1 N8 2.0990(17) .
Ni1 N8 2.0990(17) 3_765
Ni1 N1 2.1084(18) 3_765
Ni1 N1 2.1084(18) .
Ni1 N7 2.2113(17) .
Ni1 N7 2.2113(17) 3_765
Cr1 N4 2.0122(18) .
Cr1 N5 2.0614(18) .
Cr1 C2 2.075(2) .
Cr1 C1 2.082(2) .
Cr1 N6 2.1863(18) .
Cr1 N3 2.219(2) .
N1 C1 1.151(3) .
N2 C2 1.163(3) .
N3 C3 1.350(3) .
N3 C7 1.404(3) .
N4 C9 1.442(3) .
N4 C8 1.446(3) .
N5 C15 1.418(3) .
N5 C14 1.421(3) .
N6 C20 1.345(3) .
N6 C16 1.434(3) .
N7 C22 1.478(3) .
N7 C21 1.503(3) .
N7 H7 0.9100 .
N8 C24 1.493(3) .
N8 C25 1.588(3) .
N8 H8 0.9100 .
C3 C4 1.476(3) .
C3 H3 0.9300 .
C4 C5 1.430(4) .
C4 H4 0.9300 .
C5 C6 1.389(4) .
C5 H5 0.9300 .
C6 C7 1.481(3) .
C6 H6 0.9300 .
C7 C8 1.526(3) .
C8 O1 1.273(3) .
C9 C10 1.410(3) .
C9 C14 1.516(3) .
C10 C11 1.428(4) .
C10 H10 0.9300 .
C11 C12 1.473(4) .
C11 H11 0.9300 .
C12 C13 1.402(3) .
C12 H12 0.9300 .
C13 C14 1.440(3) .
C13 H13 0.9300 .
C15 O2 1.313(3) .
C15 C16 1.503(3) .
C16 C17 1.464(3) .
C17 C18 1.378(4) .
C17 H17 0.9300 .
C18 C19 1.456(4) .
C18 H18 0.9300 .
C19 C20 1.462(3) .
C19 H19 0.9300 .
C20 H20 0.9300 .
C21 C25 1.535(3) 3_765
C21 H21A 0.9700 .
C21 H21B 0.9700 .
C22 C23 1.551(3) .
C22 H22A 0.9700 .
C22 H22B 0.9700 .
C23 C24 1.641(3) .
C23 H23A 0.9700 .
C23 H23B 0.9700 .
C24 H24A 0.9700 .
C24 H24B 0.9700 .
C25 C21 1.535(3) 3_765
C25 H25A 0.9700 .
C25 H25B 0.9700 .
O1W H1WA 0.8499 .
O1W H1WB 0.8500 .

loop_
_geom_torsion_atom_site_label_1
_geom_torsion_atom_site_label_2
_geom_torsion_atom_site_label_3
_geom_torsion_atom_site_label_4
_geom_torsion
_geom_torsion_site_symmetry_1
_geom_torsion_site_symmetry_4
N8 Ni1 N1 C1 78.7(8) . .
N8 Ni1 N1 C1 -101.3(8) 3_765 .
N1 Ni1 N1 C1 -151(100) 3_765 .
N7 Ni1 N1 C1 -18.0(8) . .
N7 Ni1 N1 C1 162.0(8) 3_765 .
N4 Cr1 N3 C3 172.41(19) . .
N5 Cr1 N3 C3 164.0(2) . .
C2 Cr1 N3 C3 -94.90(18) . .
C1 Cr1 N3 C3 79.84(18) . .
N6 Cr1 N3 C3 -5.2(2) . .
N4 Cr1 N3 C7 -1.09(13) . .
N5 Cr1 N3 C7 -9.5(3) . .
C2 Cr1 N3 C7 91.60(15) . .
C1 Cr1 N3 C7 -93.66(14) . .
N6 Cr1 N3 C7 -178.73(12) . .
N5 Cr1 N4 C9 0.28(13) . .
C2 Cr1 N4 C9 93.21(14) . .
C1 Cr1 N4 C9 -92.50(14) . .
N6 Cr1 N4 C9 -3.3(3) . .
N3 Cr1 N4 C9 -177.09(14) . .
N5 Cr1 N4 C8 -178.97(15) . .
C2 Cr1 N4 C8 -86.04(15) . .
C1 Cr1 N4 C8 88.26(15) . .
N6 Cr1 N4 C8 177.45(17) . .
N3 Cr1 N4 C8 3.67(14) . .
N4 Cr1 N5 C15 -179.49(16) . .
C2 Cr1 N5 C15 88.08(16) . .
C1 Cr1 N5 C15 -88.37(16) . .
N6 Cr1 N5 C15 -0.68(15) . .
N3 Cr1 N5 C15 -171.31(18) . .
N4 Cr1 N5 C14 -0.84(13) . .
C2 Cr1 N5 C14 -93.27(14) . .
C1 Cr1 N5 C14 90.28(14) . .
N6 Cr1 N5 C14 177.97(14) . .
N3 Cr1 N5 C14 7.3(3) . .
N4 Cr1 N6 C20 -173.81(19) . .
N5 Cr1 N6 C20 -177.49(18) . .
C2 Cr1 N6 C20 89.15(18) . .
C1 Cr1 N6 C20 -84.14(18) . .
N3 Cr1 N6 C20 -1.0(2) . .
N4 Cr1 N6 C16 6.3(3) . .
N5 Cr1 N6 C16 2.66(13) . .
C2 Cr1 N6 C16 -90.70(15) . .
C1 Cr1 N6 C16 96.01(14) . .
N3 Cr1 N6 C16 179.20(13) . .
N8 Ni1 N7 C22 -38.37(14) . .
N8 Ni1 N7 C22 141.63(14) 3_765 .
N1 Ni1 N7 C22 -128.55(14) 3_765 .
N1 Ni1 N7 C22 51.45(14) . .
N7 Ni1 N7 C22 -140(53) 3_765 .
N8 Ni1 N7 C21 -166.08(13) . .
N8 Ni1 N7 C21 13.92(13) 3_765 .
N1 Ni1 N7 C21 103.73(13) 3_765 .
N1 Ni1 N7 C21 -76.27(13) . .
N7 Ni1 N7 C21 92(53) 3_765 .
N8 Ni1 N8 C24 152(100) 3_765 .
N1 Ni1 N8 C24 124.54(15) 3_765 .
N1 Ni1 N8 C24 -55.46(15) . .
N7 Ni1 N8 C24 38.03(15) . .
N7 Ni1 N8 C24 -141.97(15) 3_765 .
N8 Ni1 N8 C25 -80(100) 3_765 .
N1 Ni1 N8 C25 -107.91(12) 3_765 .
N1 Ni1 N8 C25 72.09(12) . .
N7 Ni1 N8 C25 165.59(12) . .
N7 Ni1 N8 C25 -14.41(12) 3_765 .
Ni1 N1 C1 Cr1 7.1(19) . .
N4 Cr1 C1 N1 -32.4(11) . .
N5 Cr1 C1 N1 -117.6(11) . .
C2 Cr1 C1 N1 93.0(12) . .
N6 Cr1 C1 N1 166.4(11) . .
N3 Cr1 C1 N1 44.2(11) . .
N4 Cr1 C2 N2 -97(3) . .
N5 Cr1 C2 N2 -12(3) . .
C1 Cr1 C2 N2 138(3) . .
N6 Cr1 C2 N2 64(3) . .
N3 Cr1 C2 N2 -174(3) . .
C7 N3 C3 C4 0.5(3) . .
Cr1 N3 C3 C4 -173.02(15) . .
N3 C3 C4 C5 -1.0(3) . .
C3 C4 C5 C6 0.5(3) . .
C4 C5 C6 C7 0.3(3) . .
C3 N3 C7 C6 0.3(3) . .
Cr1 N3 C7 C6 174.70(15) . .
C3 N3 C7 C8 -175.74(17) . .
Cr1 N3 C7 C8 -1.4(2) . .
C5 C6 C7 N3 -0.8(3) . .
C5 C6 C7 C8 174.9(2) . .
C9 N4 C8 O1 -2.3(3) . .
Cr1 N4 C8 O1 176.84(18) . .
C9 N4 C8 C7 175.42(18) . .
Cr1 N4 C8 C7 -5.5(2) . .
N3 C7 C8 O1 -177.88(17) . .
C6 C7 C8 O1 6.0(3) . .
N3 C7 C8 N4 4.1(2) . .
C6 C7 C8 N4 -172.10(17) . .
C8 N4 C9 C10 -1.0(3) . .
Cr1 N4 C9 C10 179.80(17) . .
C8 N4 C9 C14 179.50(17) . .
Cr1 N4 C9 C14 0.3(2) . .
N4 C9 C10 C11 179.5(2) . .
C14 C9 C10 C11 -1.0(3) . .
C9 C10 C11 C12 -0.3(4) . .
C10 C11 C12 C13 1.3(4) . .
C11 C12 C13 C14 -0.8(3) . .
C15 N5 C14 C13 -2.2(3) . .
Cr1 N5 C14 C13 179.22(16) . .
C15 N5 C14 C9 179.80(18) . .
Cr1 N5 C14 C9 1.2(2) . .
C12 C13 C14 N5 -178.3(2) . .
C12 C13 C14 C9 -0.4(3) . .
C10 C9 C14 N5 179.47(19) . .
N4 C9 C14 N5 -1.0(2) . .
C10 C9 C14 C13 1.4(3) . .
N4 C9 C14 C13 -179.07(18) . .
C14 N5 C15 O2 -1.2(4) . .
Cr1 N5 C15 O2 177.31(19) . .
C14 N5 C15 C16 -179.75(18) . .
Cr1 N5 C15 C16 -1.3(2) . .
C20 N6 C16 C17 -2.2(3) . .
Cr1 N6 C16 C17 177.67(17) . .
C20 N6 C16 C15 175.95(18) . .
Cr1 N6 C16 C15 -4.2(2) . .
O2 C15 C16 N6 -175.27(19) . .
N5 C15 C16 N6 3.5(3) . .
O2 C15 C16 C17 3.0(3) . .
N5 C15 C16 C17 -178.23(18) . .
N6 C16 C17 C18 1.3(3) . .
C15 C16 C17 C18 -176.8(2) . .
C16 C17 C18 C19 0.4(3) . .
C17 C18 C19 C20 -1.1(3) . .
C16 N6 C20 C19 1.4(3) . .
Cr1 N6 C20 C19 -178.44(14) . .
C18 C19 C20 N6 0.1(3) . .
C22 N7 C21 C25 -168.66(18) . 3_765
Ni1 N7 C21 C25 -40.03(19) . 3_765
C21 N7 C22 C23 178.69(18) . .
Ni1 N7 C22 C23 53.7(2) . .
N7 C22 C23 C24 -68.8(2) . .
C25 N8 C24 C23 -178.18(16) . .
Ni1 N8 C24 C23 -54.2(2) . .
C22 C23 C24 N8 69.9(2) . .
C24 N8 C25 C21 168.89(17) . 3_765
Ni1 N8 C25 C21 41.31(18) . 3_765
